data_2108159
loop_
_publ_author_name
'Bull, Craig L.'
'Funnell, Nicholas P.'
'Pulham, Colin R.'
'Marshall, William G.'
'Allan, David R.'

_publ_section_title
;
 A new high-pressure polymorph of phosphoric acid
;
_journal_issue 6
_journal_name_full 'Acta Crystallographica Section B'
_journal_page_first 1068
_journal_page_last 1074
_journal_paper_doi 10.1107/S205252061701441X
_journal_volume 73
_journal_year 2017
_chemical_compound_source 'Sigma Aldrich'
_chemical_formula_moiety 'H3 O4 P'
_chemical_formula_sum 'H3 O4 P'
_chemical_formula_weight 97.994
_chemical_melting_point 315.5
_chemical_name_common 'Phosphoric acid'
_chemical_name_systematic
;
Phosphoric acid
;
_space_group_IT_number 19
_symmetry_cell_setting orthorhombic
_symmetry_Int_Tables_number 19
_symmetry_space_group_name_Hall 'P 2ac 2ab'
_symmetry_space_group_name_H-M 'P 21 21 21'
_atom_sites_solution_hydrogens geom
_atom_sites_solution_primary direct
_atom_sites_solution_secondary difmap
_audit_creation_method SHELXL-97
_cell_angle_alpha 90.00
_cell_angle_beta 90.00
_cell_angle_gamma 90.00
_cell_formula_units_Z 8
_cell_length_a 4.619(5)
_cell_length_b 8.479(17)
_cell_length_c 14.38(3)
_cell_measurement_pressure 1.8
_cell_measurement_reflns_used 19
_cell_measurement_temperature 293(2)
_cell_measurement_theta_max 12.37
_cell_measurement_theta_min 4.84
_cell_volume 563.2(17)
_computing_structure_refinement 'SHELXL-97 (Sheldrick, 1997)'
_diffrn_ambient_temperature 293(2)
_diffrn_measured_fraction_theta_full 0.479
_diffrn_measured_fraction_theta_max 0.479
_diffrn_measurement_device_type 'Nonius CAD4'
_diffrn_radiation_monochromator graphite
_diffrn_radiation_source 'fine-focus sealed tube'
_diffrn_radiation_type MoK\a
_diffrn_radiation_wavelength 0.71073
_diffrn_reflns_av_R_equivalents 0.1453
_diffrn_reflns_av_sigmaI/netI 0.1109
_diffrn_reflns_limit_h_max 7
_diffrn_reflns_limit_h_min -7
_diffrn_reflns_limit_k_max 9
_diffrn_reflns_limit_k_min -9
_diffrn_reflns_limit_l_max 21
_diffrn_reflns_limit_l_min -22
_diffrn_reflns_number 2503
_diffrn_reflns_theta_full 39.56
_diffrn_reflns_theta_max 39.56
_diffrn_reflns_theta_min 2.79
_exptl_absorpt_coefficient_mu 0.770
_exptl_absorpt_correction_T_max 1.000
_exptl_absorpt_correction_T_min 0.247
_exptl_absorpt_correction_type analytical
_exptl_absorpt_process_details
;
Diamond anvil cell absorption correction:
Absorb 6.0, R. J. Angel, J. Appl. Cryst., 2004, 37, 486-492
;
_exptl_crystal_colour colourless
_exptl_crystal_density_diffrn 2.312
_exptl_crystal_density_method 'not measured'
_exptl_crystal_description block
_exptl_crystal_F_000 400
_exptl_crystal_size_max 0.2
_exptl_crystal_size_mid 0.15
_exptl_crystal_size_min 0.075
_refine_diff_density_max 1.229
_refine_diff_density_min -1.259
_refine_diff_density_rms 0.305
_refine_ls_abs_structure_details 'Flack H D (1983), Acta Cryst. A39, 876-881'
_refine_ls_abs_structure_Flack 0.0(7)
_refine_ls_extinction_method none
_refine_ls_goodness_of_fit_ref 1.104
_refine_ls_hydrogen_treatment mixed
_refine_ls_matrix_type full
_refine_ls_number_parameters 91
_refine_ls_number_reflns 1649
_refine_ls_number_restraints 8
_refine_ls_restrained_S_all 1.103
_refine_ls_R_factor_all 0.1690
_refine_ls_R_factor_gt 0.1219
_refine_ls_shift/su_max 0.000
_refine_ls_shift/su_mean 0.000
_refine_ls_structure_factor_coef Fsqd
_refine_ls_weighting_details 'calc w=1/[\s^2^(Fo^2^)+(0.0644P)^2^+10.8552P] where P=(Fo^2^+2Fc^2^)/3'
_refine_ls_weighting_scheme calc
_refine_ls_wR_factor_gt 0.2702
_refine_ls_wR_factor_ref 0.3223
_reflns_number_gt 1296
_reflns_number_total 1649
_reflns_threshold_expression >2sigma(I)
_cod_data_source_file xk5045sup1.cif
_cod_data_source_block Phosphoric_acid_II_1.8_GPa_S_Xtal
_cod_depositor_comments
;
The following automatic conversions were performed:

'_chemical_melting_point' value '315.5 K' was changed to '315.5' -
the value should be numeric and without a unit designator.

'_symmetry_cell_setting' value 'Orthorhombic' changed to
'orthorhombic' according to
/home/data/users/saulius/crontab/automatic-downloads/rss-feeds/IUCr/lib/dictionaries/cif_core.dic
dictionary named 'cif_core.dic' version 2.4.2 from 2011-04-26.

Automatic conversion script
Id: cif_fix_values 4973 2017-02-22 13:04:09Z antanas 
;
_cod_original_cell_volume 563.0(18)
_cod_database_code 2108159

loop_
_symmetry_equiv_pos_as_xyz
'x, y, z'
'-x+1/2, -y, z+1/2'
'x+1/2, -y+1/2, -z'
'-x, y+1/2, -z+1/2'

loop_
_atom_site_label
_atom_site_type_symbol
_atom_site_fract_x
_atom_site_fract_y
_atom_site_fract_z
_atom_site_U_iso_or_equiv
_atom_site_adp_type
_atom_site_occupancy
_atom_site_symmetry_multiplicity
_atom_site_calc_flag
_atom_site_refinement_flags
P11 P 0.8976(6) 0.2884(4) -0.23095(19) 0.0268(7) Uani 1 1 d D
O11 O 0.6809(16) 0.1560(13) -0.2046(6) 0.038(3) Uani 1 1 d D
H11 H 0.7241 0.1196 -0.1536 0.045 Uiso 1 1 calc R
O12 O 1.080(2) 0.3361(13) -0.1482(5) 0.037(2) Uani 1 1 d D
O13 O 0.7238(17) 0.4267(11) -0.2728(6) 0.033(2) Uani 1 1 d D
H13 H 0.6705 0.4857 -0.2309 0.040 Uiso 1 1 calc R
O14 O 1.073(2) 0.2219(15) -0.3135(5) 0.048(3) Uani 1 1 d D
H14 H 1.0807 0.2881 -0.3550 0.057 Uiso 1 1 calc R
P22 P 0.5562(5) 0.5113(4) 0.0017(2) 0.0260(7) Uani 1 1 d D
O21 O 0.7931(15) 0.6426(12) 0.0140(6) 0.031(2) Uani 1 1 d D
H21 H 0.9446 0.6021 0.0317 0.038 Uiso 1 1 calc R
O22 O 0.4625(16) 0.5321(12) -0.1009(5) 0.031(2) Uani 1 1 d D
H22 H 0.3804 0.4519 -0.1187 0.037 Uiso 1 1 calc R
O23 O 0.7011(19) 0.3511(12) 0.0174(6) 0.035(2) Uani 1 1 d D
H23 H 0.6020 0.2981 0.0530 0.042 Uiso 1 1 calc R
O24 O 0.3052(15) 0.5377(11) 0.0687(5) 0.0267(18) Uani 1 1 d D

loop_
_atom_site_aniso_label
_atom_site_aniso_U_11
_atom_site_aniso_U_22
_atom_site_aniso_U_33
_atom_site_aniso_U_23
_atom_site_aniso_U_13
_atom_site_aniso_U_12
P11 0.0254(11) 0.028(2) 0.0269(13) 0.0006(10) -0.0013(10) -0.0014(10)
O11 0.023(3) 0.055(9) 0.035(5) 0.004(4) -0.005(3) -0.004(4)
O12 0.038(4) 0.042(8) 0.029(4) 0.003(3) -0.007(3) -0.010(4)
O13 0.039(4) 0.031(8) 0.029(4) -0.001(3) 0.002(3) 0.011(4)
O14 0.050(5) 0.071(10) 0.022(4) -0.005(4) 0.012(4) 0.026(6)
P22 0.0216(9) 0.028(2) 0.0283(12) 0.0018(10) 0.0011(9) -0.0014(10)
O21 0.016(3) 0.029(7) 0.050(5) 0.009(3) -0.003(3) -0.001(3)
O22 0.036(4) 0.032(7) 0.025(4) 0.007(3) -0.003(3) -0.014(3)
O23 0.035(4) 0.016(8) 0.055(6) 0.008(3) 0.010(3) 0.010(4)
O24 0.025(3) 0.028(7) 0.027(4) -0.003(3) 0.003(2) -0.001(3)

loop_
_atom_type_symbol
_atom_type_description
_atom_type_scat_dispersion_real
_atom_type_scat_dispersion_imag
_atom_type_scat_source
H H 0.0000 0.0000 'International Tables Vol C Tables 4.2.6.8 and 6.1.1.4'
O O 0.0106 0.0060 'International Tables Vol C Tables 4.2.6.8 and 6.1.1.4'
P P 0.1023 0.0942 'International Tables Vol C Tables 4.2.6.8 and 6.1.1.4'

loop_
_geom_angle_atom_site_label_1
_geom_angle_atom_site_label_2
_geom_angle_atom_site_label_3
_geom_angle
O12 P11 O14 114.2(6)
O12 P11 O13 113.1(6)
O14 P11 O13 104.5(5)
O12 P11 O11 111.2(5)
O14 P11 O11 105.2(7)
O13 P11 O11 108.0(5)
O24 P22 O23 111.7(5)
O24 P22 O22 111.9(5)
O23 P22 O22 111.3(5)
O24 P22 O21 110.8(5)
O23 P22 O21 107.9(5)
O22 P22 O21 102.8(5)

loop_
_geom_bond_atom_site_label_1
_geom_bond_atom_site_label_2
_geom_bond_distance
P11 O12 1.512(8)
P11 O14 1.542(8)
P11 O13 1.544(9)
P11 O11 1.551(9)
P22 O24 1.524(7)
P22 O23 1.531(9)
P22 O22 1.547(8)
P22 O21 1.571(8)
